data_2023108
loop_
_publ_author_name
'Upmann, Daniel'
'Bockfeld, Dirk'
'Jones, Peter G.'
'T\^arcoveanu, Eliza'

_publ_section_title
;
 Crystal structures of fourteen halochalcogenylphosphonium
 tetrahalogenidoaurates(III)
;
_journal_coeditor_code YZ2053
_journal_issue 5
_journal_name_full 'Acta Crystallographica Section E Crystallographic Communications'
_journal_paper_doi 10.1107/S2056989024002780
_journal_volume 80
_journal_year 2024
_chemical_formula_iupac '(C11 H25 Br P Se) [Au Br4]'
_chemical_formula_moiety 'C11 H25 Br P Se +, Au Br4 -'
_chemical_formula_sum 'C11 H25 Au Br5 P Se'
_chemical_formula_weight 863.76
_chemical_name_systematic
;
(Bromoselanyl)bis(<i>tert</i>-butyl)(propan-2-yl)phosphonium
tetrabromidoaurate(III)
;
_space_group_crystal_system monoclinic
_space_group_IT_number 14
_space_group_name_Hall '-P 2yn'
_space_group_name_H-M_alt 'P 1 21/n 1'
_atom_sites_solution_hydrogens geom
_atom_sites_solution_primary direct
_atom_sites_solution_secondary difmap
_audit_creation_method SHELXL-2019/3
_cell_angle_alpha 90
_cell_angle_beta 93.453(3)
_cell_angle_gamma 90
_cell_formula_units_Z 4
_cell_length_a 12.3529(4)
_cell_length_b 10.4233(4)
_cell_length_c 16.4635(5)
_cell_measurement_reflns_used 13739
_cell_measurement_temperature 101(2)
_cell_measurement_theta_max 30.7634
_cell_measurement_theta_min 2.1180
_cell_volume 2115.96(12)
_computing_cell_refinement
;
CrysAlisPro, Version 1.171.38.43 (Rigaku OD, 2015)
;
_computing_data_collection
;
CrysAlisPro, Version 1.171.38.43 (Rigaku OD, 2015)
;
_computing_data_reduction
;
CrysAlisPro, Version 1.171.38.43 (Rigaku OD, 2015)
;
_computing_molecular_graphics
;
Bruker XP, Version 5.1 (Bruker, 1998)
;
_computing_publication_material
;
SHELXL-2019/3 (Sheldrick, 2015)
;
_computing_structure_refinement
;
SHELXL-2019/3 (Sheldrick, 2015)
;
_computing_structure_solution
;
SHELXS-97 (Sheldrick, 2008)
;
_diffrn_ambient_temperature 101(2)
_diffrn_detector_area_resol_mean 16.1419
_diffrn_measured_fraction_theta_full 0.999
_diffrn_measured_fraction_theta_max 0.999
_diffrn_measurement_device_type 'Oxford Diffraction Xcalibur, Eos'
_diffrn_measurement_method '\w scan'
_diffrn_radiation_type MoK\a
_diffrn_radiation_wavelength 0.71073
_diffrn_reflns_av_R_equivalents 0.0000
_diffrn_reflns_av_unetI/netI 0.1107
_diffrn_reflns_limit_h_max 16
_diffrn_reflns_limit_h_min -16
_diffrn_reflns_limit_k_max 13
_diffrn_reflns_limit_k_min -13
_diffrn_reflns_limit_l_max 21
_diffrn_reflns_limit_l_min -21
_diffrn_reflns_number 7063
_diffrn_reflns_theta_full 28.000
_diffrn_reflns_theta_max 28.280
_diffrn_reflns_theta_min 2.314
_diffrn_source 'Enhance (Mo) X-ray Source'
_exptl_absorpt_coefficient_mu 18.178
_exptl_absorpt_correction_T_max 0.7129
_exptl_absorpt_correction_T_min 0.1221
_exptl_absorpt_correction_type multi-scan
_exptl_absorpt_process_details
;
(CrysAlisPro; Rigaku OD, 2015)
;
_exptl_crystal_colour 'dichroic red/orange'
_exptl_crystal_density_diffrn 2.711
_exptl_crystal_density_method 'not measured'
_exptl_crystal_description plate
_exptl_crystal_F_000 1576
_exptl_crystal_size_max 0.2
_exptl_crystal_size_mid 0.1
_exptl_crystal_size_min 0.02
_refine_diff_density_max 1.715
_refine_diff_density_min -1.103
_refine_ls_extinction_method none
_refine_ls_goodness_of_fit_ref 0.812
_refine_ls_hydrogen_treatment constr
_refine_ls_matrix_type full
_refine_ls_number_parameters 184
_refine_ls_number_reflns 7063
_refine_ls_number_restraints 66
_refine_ls_restrained_S_all 0.811
_refine_ls_R_factor_all 0.0793
_refine_ls_R_factor_gt 0.0337
_refine_ls_shift/su_max 0.000
_refine_ls_shift/su_mean 0.000
_refine_ls_structure_factor_coef Fsqd
_refine_ls_weighting_details 'w=1/[\s^2^(Fo^2^)+(0.0239P)^2^] where P=(Fo^2^+2Fc^2^)/3'
_refine_ls_weighting_scheme calc
_refine_ls_wR_factor_gt 0.0570
_refine_ls_wR_factor_ref 0.0613
_reflns_number_gt 4089
_reflns_number_total 7063
_reflns_threshold_expression 'I > 2\s(I)'
_cod_data_source_file yz2053.cif
_cod_data_source_block 23b
_cod_original_cell_volume 2115.97(12)
_cod_original_sg_symbol_H-M 'P 21/n'
_cod_database_code 2023108
_shelx_space_group_comment
;
The symmetry employed for this shelxl refinement is uniquely defined
by the following loop, which should always be used as a source of
symmetry information in preference to the above space-group names.
They are only intended as comments.
;
_shelx_estimated_absorpt_t_min 0.122
_shelx_estimated_absorpt_t_max 0.713

loop_
_space_group_symop_operation_xyz
'x, y, z'
'-x+1/2, y+1/2, -z+1/2'
'-x, -y, -z'
'x-1/2, -y-1/2, z-1/2'

loop_
_atom_site_type_symbol
_atom_site_label
_atom_site_fract_x
_atom_site_fract_y
_atom_site_fract_z
_atom_site_U_iso_or_equiv
_atom_site_adp_type
_atom_site_calc_flag
_atom_site_occupancy
_atom_site_disorder_assembly
_atom_site_disorder_group
P P1 0.47957(15) 0.09088(17) 0.25502(11) 0.0126(5) Uani d 1 . .
Se Se1 0.44215(7) 0.27120(7) 0.18322(4) 0.01936(19) Uani d 1 . .
Br Br1 0.51433(7) 0.42888(7) 0.27054(5) 0.0248(2) Uani d 1 . .
C C2 0.3787(6) 0.0765(7) 0.3332(4) 0.0218(19) Uani d 1 . .
C C1 0.4675(6) -0.0298(6) 0.1701(4) 0.0176(18) Uani d 1 . .
C C3 0.6156(6) 0.1003(6) 0.3049(4) 0.0153(17) Uani d 1 . .
H H3 0.607781 0.152437 0.355216 0.018 Uiso calc 1 . .
C C21 0.4077(8) -0.0295(8) 0.3953(4) 0.039(3) Uani d 1 . .
H H21A 0.351865 -0.034008 0.434986 0.059 Uiso calc 1 . .
H H21B 0.478024 -0.010441 0.423418 0.059 Uiso calc 1 . .
H H21C 0.411786 -0.112003 0.367010 0.059 Uiso calc 1 . .
C C22 0.2654(6) 0.0530(7) 0.2937(5) 0.030(2) Uani d 1 . .
H H22A 0.262312 -0.032758 0.269269 0.045 Uiso calc 1 . .
H H22B 0.249411 0.117542 0.251352 0.045 Uiso calc 1 . .
H H22C 0.211805 0.059172 0.335033 0.045 Uiso calc 1 . .
C C23 0.3763(7) 0.2033(7) 0.3804(5) 0.036(2) Uani d 1 . .
H H23A 0.331979 0.192879 0.427376 0.054 Uiso calc 1 . .
H H23B 0.344971 0.270664 0.344723 0.054 Uiso calc 1 . .
H H23C 0.450286 0.227282 0.399210 0.054 Uiso calc 1 . .
C C11 0.5717(7) -0.0224(7) 0.1231(4) 0.029(2) Uani d 1 . .
H H11A 0.562872 -0.074840 0.073791 0.044 Uiso calc 1 . .
H H11B 0.633200 -0.054452 0.157640 0.044 Uiso calc 1 . .
H H11C 0.585108 0.066971 0.108119 0.044 Uiso calc 1 . .
C C12 0.4547(7) -0.1648(6) 0.2060(4) 0.025(2) Uani d 1 . .
H H12A 0.382333 -0.173352 0.226697 0.038 Uiso calc 1 . .
H H12B 0.509771 -0.177957 0.250631 0.038 Uiso calc 1 . .
H H12C 0.463964 -0.229158 0.163584 0.038 Uiso calc 1 . .
C C13 0.3680(7) 0.0002(7) 0.1136(4) 0.0282(19) Uani d 1 . .
H H13A 0.377566 0.083827 0.087731 0.042 Uiso calc 1 . .
H H13B 0.303290 0.002393 0.145169 0.042 Uiso calc 1 . .
H H13C 0.359449 -0.066272 0.071617 0.042 Uiso calc 1 . .
C C31 0.6995(6) 0.1702(7) 0.2571(4) 0.0236(19) Uani d 1 . .
H H31A 0.760721 0.195971 0.294156 0.035 Uiso calc 1 . .
H H31B 0.666388 0.246598 0.231329 0.035 Uiso calc 1 . .
H H31C 0.725290 0.113057 0.215166 0.035 Uiso calc 1 . .
C C32 0.6621(6) -0.0294(7) 0.3344(4) 0.028(2) Uani d 1 . .
H H32A 0.679990 -0.081171 0.287364 0.041 Uiso calc 1 . .
H H32B 0.608123 -0.074674 0.364954 0.041 Uiso calc 1 . .
H H32C 0.727718 -0.015047 0.369636 0.041 Uiso calc 1 . .
Au Au1 0.500000 0.500000 0.500000 0.01339(10) Uani d 1 . .
Br Br2 0.60826(7) 0.63241(8) 0.41494(5) 0.0277(2) Uani d 1 . .
Br Br3 0.64014(7) 0.33828(8) 0.50404(5) 0.0293(2) Uani d 1 . .
Au Au2 0.500000 0.500000 0.000000 0.01182(10) Uani d 1 . .
Br Br4 0.63241(6) 0.32858(7) 0.01148(5) 0.01770(19) Uani d 1 . .
Br Br5 0.35622(6) 0.34365(7) -0.02110(4) 0.01917(19) Uani d 1 . .

loop_
_atom_site_aniso_label
_atom_site_aniso_U_11
_atom_site_aniso_U_22
_atom_site_aniso_U_33
_atom_site_aniso_U_12
_atom_site_aniso_U_13
_atom_site_aniso_U_23
P1 0.0157(13) 0.0116(10) 0.0107(10) 0.0009(8) 0.0023(9) -0.0006(8)
Se1 0.0256(5) 0.0129(4) 0.0191(4) 0.0043(4) -0.0032(3) 0.0009(3)
Br1 0.0270(5) 0.0136(4) 0.0336(5) -0.0007(4) -0.0005(4) -0.0034(3)
C2 0.020(4) 0.026(4) 0.019(4) -0.003(3) 0.004(3) -0.004(3)
C1 0.028(4) 0.009(4) 0.015(3) 0.002(3) -0.002(3) -0.004(3)
C3 0.016(4) 0.013(3) 0.017(3) -0.002(3) -0.001(3) 0.000(3)
C21 0.055(6) 0.043(6) 0.021(4) -0.010(4) 0.011(4) 0.010(4)
C22 0.028(5) 0.029(4) 0.035(5) -0.009(4) 0.014(4) -0.013(4)
C23 0.038(5) 0.034(5) 0.039(5) -0.005(4) 0.026(4) -0.016(4)
C11 0.046(5) 0.018(5) 0.025(4) 0.000(4) 0.012(4) -0.008(3)
C12 0.035(5) 0.022(4) 0.018(4) -0.005(4) -0.006(4) -0.003(3)
C13 0.043(5) 0.024(4) 0.016(4) 0.002(4) -0.014(3) 0.001(4)
C31 0.017(4) 0.021(4) 0.033(4) 0.003(3) 0.004(4) -0.002(3)
C32 0.022(4) 0.023(5) 0.037(5) 0.004(3) -0.010(4) 0.011(3)
Au1 0.0126(2) 0.0117(2) 0.0160(2) 0.0003(2) 0.00209(17) -0.0027(2)
Br2 0.0375(6) 0.0214(4) 0.0256(4) -0.0115(4) 0.0142(4) -0.0048(4)
Br3 0.0203(5) 0.0212(5) 0.0456(6) 0.0078(4) -0.0036(4) -0.0058(4)
Au2 0.0129(2) 0.0111(2) 0.0116(2) -0.0027(2) 0.00226(16) -0.00071(19)
Br4 0.0162(5) 0.0147(4) 0.0224(4) 0.0009(3) 0.0028(4) -0.0025(3)
Br5 0.0163(4) 0.0153(4) 0.0256(5) -0.0061(4) -0.0020(3) 0.0010(3)

loop_
_atom_type_symbol
_atom_type_description
_atom_type_scat_dispersion_real
_atom_type_scat_dispersion_imag
_atom_type_scat_source
C C 0.0033 0.0016 'International Tables Vol C Tables 4.2.6.8 and 6.1.1.4'
H H 0.0000 0.0000 'International Tables Vol C Tables 4.2.6.8 and 6.1.1.4'
P P 0.1023 0.0942 'International Tables Vol C Tables 4.2.6.8 and 6.1.1.4'
Se Se -0.0929 2.2259 'International Tables Vol C Tables 4.2.6.8 and 6.1.1.4'
Br Br -0.2901 2.4595 'International Tables Vol C Tables 4.2.6.8 and 6.1.1.4'
Au Au -2.0133 8.8022 'International Tables Vol C Tables 4.2.6.8 and 6.1.1.4'

loop_
_geom_angle_atom_site_label_1
_geom_angle_atom_site_label_2
_geom_angle_atom_site_label_3
_geom_angle_site_symmetry_1
_geom_angle_site_symmetry_3
_geom_angle
_geom_angle_publ_flag
C3 P1 C2 . . 109.3(3) ?
C3 P1 C1 . . 113.6(3) ?
C2 P1 C1 . . 115.9(3) ?
C3 P1 Se1 . . 110.2(2) ?
C2 P1 Se1 . . 107.9(3) ?
C1 P1 Se1 . . 99.4(2) ?
P1 Se1 Br1 . . 101.91(6) y
Se1 Br1 Br2 . . 172.85(4) ?
C22 C2 C21 . . 109.8(6) ?
C22 C2 C23 . . 108.0(6) ?
C21 C2 C23 . . 107.2(6) ?
C22 C2 P1 . . 110.7(5) ?
C21 C2 P1 . . 112.4(6) ?
C23 C2 P1 . . 108.5(5) ?
C13 C1 C12 . . 108.9(6) ?
C13 C1 C11 . . 110.4(6) ?
C12 C1 C11 . . 110.3(6) ?
C13 C1 P1 . . 109.9(5) ?
C12 C1 P1 . . 109.4(5) ?
C11 C1 P1 . . 107.9(5) ?
C31 C3 C32 . . 109.3(6) ?
C31 C3 P1 . . 115.4(5) ?
C32 C3 P1 . . 114.3(5) ?
C31 C3 H3 . . 105.6 ?
C32 C3 H3 . . 105.6 ?
P1 C3 H3 . . 105.6 ?
C2 C21 H21A . . 109.5 ?
C2 C21 H21B . . 109.5 ?
H21A C21 H21B . . 109.5 ?
C2 C21 H21C . . 109.5 ?
H21A C21 H21C . . 109.5 ?
H21B C21 H21C . . 109.5 ?
C2 C22 H22A . . 109.5 ?
C2 C22 H22B . . 109.5 ?
H22A C22 H22B . . 109.5 ?
C2 C22 H22C . . 109.5 ?
H22A C22 H22C . . 109.5 ?
H22B C22 H22C . . 109.5 ?
C2 C23 H23A . . 109.5 ?
C2 C23 H23B . . 109.5 ?
H23A C23 H23B . . 109.5 ?
C2 C23 H23C . . 109.5 ?
H23A C23 H23C . . 109.5 ?
H23B C23 H23C . . 109.5 ?
C1 C11 H11A . . 109.5 ?
C1 C11 H11B . . 109.5 ?
H11A C11 H11B . . 109.5 ?
C1 C11 H11C . . 109.5 ?
H11A C11 H11C . . 109.5 ?
H11B C11 H11C . . 109.5 ?
C1 C12 H12A . . 109.5 ?
C1 C12 H12B . . 109.5 ?
H12A C12 H12B . . 109.5 ?
C1 C12 H12C . . 109.5 ?
H12A C12 H12C . . 109.5 ?
H12B C12 H12C . . 109.5 ?
C1 C13 H13A . . 109.5 ?
C1 C13 H13B . . 109.5 ?
H13A C13 H13B . . 109.5 ?
C1 C13 H13C . . 109.5 ?
H13A C13 H13C . . 109.5 ?
H13B C13 H13C . . 109.5 ?
C3 C31 H31A . . 109.5 ?
C3 C31 H31B . . 109.5 ?
H31A C31 H31B . . 109.5 ?
C3 C31 H31C . . 109.5 ?
H31A C31 H31C . . 109.5 ?
H31B C31 H31C . . 109.5 ?
C3 C32 H32A . . 109.5 ?
C3 C32 H32B . . 109.5 ?
H32A C32 H32B . . 109.5 ?
C3 C32 H32C . . 109.5 ?
H32A C32 H32C . . 109.5 ?
H32B C32 H32C . . 109.5 ?
Br3 Au1 Br3 3_666 . 180.00(3) ?
Br3 Au1 Br2 3_666 3_666 89.64(3) ?
Br3 Au1 Br2 . 3_666 90.36(3) ?
Br3 Au1 Br2 3_666 . 90.36(3) ?
Br3 Au1 Br2 . . 89.64(3) ?
Br2 Au1 Br2 3_666 . 180.0 ?
Au1 Br2 Br1 . . 82.51(3) ?
Br5 Au2 Br5 3_665 . 180.0 ?
Br5 Au2 Br4 3_665 . 89.96(2) ?
Br5 Au2 Br4 . . 90.04(2) ?
Br5 Au2 Br4 3_665 3_665 90.04(2) ?
Br5 Au2 Br4 . 3_665 89.96(2) ?
Br4 Au2 Br4 . 3_665 180.0 ?

loop_
_geom_bond_atom_site_label_1
_geom_bond_atom_site_label_2
_geom_bond_site_symmetry_2
_geom_bond_distance
_geom_bond_publ_flag
P1 C3 . 1.828(7) ?
P1 C2 . 1.851(7) ?
P1 C1 . 1.880(7) ?
P1 Se1 . 2.2534(19) y
Se1 Br1 . 2.3255(10) y
Br1 Br2 . 3.3416(11) ?
C2 C22 . 1.528(10) ?
C2 C21 . 1.533(10) ?
C2 C23 . 1.533(9) ?
C1 C13 . 1.528(10) ?
C1 C12 . 1.538(9) ?
C1 C11 . 1.543(10) ?
C3 C31 . 1.524(9) ?
C3 C32 . 1.536(9) ?
C3 H3 . 1.0000 ?
C21 H21A . 0.9800 ?
C21 H21B . 0.9800 ?
C21 H21C . 0.9800 ?
C22 H22A . 0.9800 ?
C22 H22B . 0.9800 ?
C22 H22C . 0.9800 ?
C23 H23A . 0.9800 ?
C23 H23B . 0.9800 ?
C23 H23C . 0.9800 ?
C11 H11A . 0.9800 ?
C11 H11B . 0.9800 ?
C11 H11C . 0.9800 ?
C12 H12A . 0.9800 ?
C12 H12B . 0.9800 ?
C12 H12C . 0.9800 ?
C13 H13A . 0.9800 ?
C13 H13B . 0.9800 ?
C13 H13C . 0.9800 ?
C31 H31A . 0.9800 ?
C31 H31B . 0.9800 ?
C31 H31C . 0.9800 ?
C32 H32A . 0.9800 ?
C32 H32B . 0.9800 ?
C32 H32C . 0.9800 ?
Au1 Br3 3_666 2.4142(8) ?
Au1 Br3 . 2.4142(8) y
Au1 Br2 3_666 2.4249(8) ?
Au1 Br2 . 2.4249(8) y
Au2 Br5 3_665 2.4201(7) ?
Au2 Br5 . 2.4201(7) y
Au2 Br4 . 2.4221(7) y
Au2 Br4 3_665 2.4221(7) ?

loop_
_geom_hbond_atom_site_label_D
_geom_hbond_atom_site_label_H
_geom_hbond_atom_site_label_A
_geom_hbond_site_symmetry_A
_geom_hbond_distance_DH
_geom_hbond_distance_HA
_geom_hbond_distance_DA
_geom_hbond_angle_DHA
_geom_hbond_publ_flag
C13 H13A Se1 . 0.98 2.60 3.163(8) 116.4 yes
C31 H31B Br1 . 0.98 2.78 3.551(7) 136.5 yes
C23 H23B Br1 . 0.98 2.98 3.476(8) 112.4 yes
C3 H3 Br3 . 1.00 3.13 4.108(7) 166.0 yes
C23 H23C Br3 . 0.98 3.05 3.994(9) 161.0 yes
C11 H11C Br4 . 0.98 3.23 4.182(7) 164.9 yes
C31 H31C Br2 2_645 0.98 3.06 3.825(7) 135.5 yes
C23 H23A Br4 4_566 0.98 2.91 3.824(7) 156.1 yes
C13 H13C Br4 3_655 0.98 3.06 3.998(8) 160.3 yes
C32 H32C Br4 2_645 0.98 3.01 3.782(7) 136.4 yes
C11 H11A Br5 3_655 0.98 3.12 3.874(7) 135.4 yes
C32 H32C Br5 4_666 0.98 2.93 3.804(8) 148.7 yes

loop_
_geom_torsion_atom_site_label_1
_geom_torsion_atom_site_label_2
_geom_torsion_atom_site_label_3
_geom_torsion_atom_site_label_4
_geom_torsion_site_symmetry_1
_geom_torsion_site_symmetry_2
_geom_torsion_site_symmetry_3
_geom_torsion_site_symmetry_4
_geom_torsion
_geom_torsion_publ_flag
C3 P1 Se1 Br1 . . . . -40.8(2) ?
C2 P1 Se1 Br1 . . . . 78.4(3) ?
C1 P1 Se1 Br1 . . . . -160.4(2) y
C3 P1 C2 C22 . . . . -173.5(5) ?
C1 P1 C2 C22 . . . . -43.7(6) ?
Se1 P1 C2 C22 . . . . 66.7(5) ?
C3 P1 C2 C21 . . . . -50.2(6) ?
C1 P1 C2 C21 . . . . 79.6(6) ?
Se1 P1 C2 C21 . . . . -170.0(5) ?
C3 P1 C2 C23 . . . . 68.2(6) ?
C1 P1 C2 C23 . . . . -162.0(5) ?
Se1 P1 C2 C23 . . . . -51.6(6) ?
C3 P1 C1 C13 . . . . -160.0(5) ?
C2 P1 C1 C13 . . . . 72.2(6) ?
Se1 P1 C1 C13 . . . . -43.0(5) ?
C3 P1 C1 C12 . . . . 80.4(6) ?
C2 P1 C1 C12 . . . . -47.3(7) ?
Se1 P1 C1 C12 . . . . -162.6(5) ?
C3 P1 C1 C11 . . . . -39.6(6) ?
C2 P1 C1 C11 . . . . -167.3(5) ?
Se1 P1 C1 C11 . . . . 77.4(5) ?
C2 P1 C3 C31 . . . . -153.5(5) ?
C1 P1 C3 C31 . . . . 75.4(6) ?
Se1 P1 C3 C31 . . . . -35.2(5) ?
C2 P1 C3 C32 . . . . 78.5(6) ?
C1 P1 C3 C32 . . . . -52.6(6) ?
Se1 P1 C3 C32 . . . . -163.2(4) ?
